data_7719338
loop_
_publ_author_name
'Jeong, Yuri'
'Le, Ngoc Tram Anh'
'Ju, Jeyun'
'Olshevskaia, Iuliia'
'Cho, Daeheum'
'Tokunaga, Ryuya'
'Hayami, Shinya'
'Min, Kil Sik'

_publ_section_title
;
 Near-infrared emissive mononuclear lanthanide(III) complexes based on
 chiral Schiff base ligands: synthesis, crystal structure, luminescence,
 and magnetic properties.
;
_journal_issue 38
_journal_name_full 'Dalton transactions (Cambridge, England : 2003)'
_journal_page_first 14533
_journal_page_last 14546
_journal_paper_doi 10.1039/d5dt01071c
_journal_volume 54
_journal_year 2025
_chemical_absolute_configuration rm
_chemical_formula_moiety 'C46 H48 N13 O20 Yb'
_chemical_formula_sum 'C46 H48 N13 O20 Yb'
_chemical_formula_weight 1276.01
_space_group_crystal_system tetragonal
_space_group_IT_number 96
_space_group_name_Hall 'P 4nw 2abw'
_space_group_name_H-M_alt 'P 43 21 2'
_atom_sites_solution_hydrogens geom
_audit_creation_method SHELXL-2018/3
_audit_update_record
;
2025-08-12 deposited with the CCDC.	2025-09-01 downloaded from the CCDC.
;
_cell_angle_alpha 90
_cell_angle_beta 90
_cell_angle_gamma 90
_cell_formula_units_Z 4
_cell_length_a 12.5403(9)
_cell_length_b 12.5403(9)
_cell_length_c 35.322(4)
_cell_measurement_reflns_used 5534
_cell_measurement_temperature 223(2)
_cell_measurement_theta_max 26.20
_cell_measurement_theta_min 2.30
_cell_volume 5554.7(8)
_computing_cell_refinement 'Bruker SAINT'
_computing_data_collection 'Bruker APEX3'
_computing_data_reduction 'Bruker SAINT'
_computing_molecular_graphics ORTEP
_computing_publication_material shelXle
_computing_structure_refinement 'SHELXL-2018/3 (Sheldrick, 2018)'
_computing_structure_solution 'SHELXT 2014/5 (Sheldrick, 2014)'
_diffrn_ambient_temperature 223(2)
_diffrn_measured_fraction_theta_full 0.998
_diffrn_measured_fraction_theta_max 0.998
_diffrn_measurement_device_type 'PHOTON III M14'
_diffrn_measurement_method '\f and \w scans'
_diffrn_radiation_type MoK\a
_diffrn_radiation_wavelength 0.71073
_diffrn_reflns_av_R_equivalents 0.0821
_diffrn_reflns_av_unetI/netI 0.0913
_diffrn_reflns_Laue_measured_fraction_full 0.998
_diffrn_reflns_Laue_measured_fraction_max 0.998
_diffrn_reflns_limit_h_max 11
_diffrn_reflns_limit_h_min -12
_diffrn_reflns_limit_k_max 12
_diffrn_reflns_limit_k_min -12
_diffrn_reflns_limit_l_max 27
_diffrn_reflns_limit_l_min -36
_diffrn_reflns_number 11757
_diffrn_reflns_point_group_measured_fraction_full 0.997
_diffrn_reflns_point_group_measured_fraction_max 0.997
_diffrn_reflns_theta_full 21.496
_diffrn_reflns_theta_max 21.496
_diffrn_reflns_theta_min 1.992
_diffrn_source 'sealed tube'
_exptl_absorpt_coefficient_mu 1.769
_exptl_absorpt_correction_T_max 0.7457
_exptl_absorpt_correction_T_min 0.6483
_exptl_absorpt_correction_type multi-scan
_exptl_absorpt_process_details '(Krause et al., 2015)'
_exptl_crystal_colour yellow
_exptl_crystal_density_diffrn 1.526
_exptl_crystal_description block
_exptl_crystal_F_000 2580
_exptl_crystal_size_max 0.093
_exptl_crystal_size_mid 0.090
_exptl_crystal_size_min 0.076
_refine_diff_density_max 0.582
_refine_diff_density_min -0.367
_refine_diff_density_rms 0.084
_refine_ls_abs_structure_details
;
 Flack x determined using 749 quotients [(I+)-(I-)]/[(I+)+(I-)]
 (Parsons, Flack and Wagner, Acta Cryst. B69 (2013) 249-259).
;
_refine_ls_abs_structure_Flack -0.002(13)
_refine_ls_extinction_method none
_refine_ls_goodness_of_fit_ref 1.012
_refine_ls_hydrogen_treatment constr
_refine_ls_matrix_type full
_refine_ls_number_parameters 335
_refine_ls_number_reflns 3188
_refine_ls_number_restraints 144
_refine_ls_restrained_S_all 1.098
_refine_ls_R_factor_all 0.0785
_refine_ls_R_factor_gt 0.0533
_refine_ls_shift/su_max 0.000
_refine_ls_shift/su_mean 0.000
_refine_ls_structure_factor_coef Fsqd
_refine_ls_weighting_details 'w=1/[\s^2^(Fo^2^)+(0.0637P)^2^] where P=(Fo^2^+2Fc^2^)/3'
_refine_ls_weighting_scheme calc
_refine_ls_wR_factor_gt 0.1182
_refine_ls_wR_factor_ref 0.1291
_reflns_Friedel_coverage 0.656
_reflns_Friedel_fraction_full 0.997
_reflns_Friedel_fraction_max 0.997
_reflns_number_gt 2432
_reflns_number_total 3188
_reflns_threshold_expression 'I > 2\s(I)'
_cod_data_source_file d5dt01071c2.cif
_cod_data_source_block yrj_018_02_a_sq
_cod_depositor_comments 'Adding full bibliography for 7719337--7719340.cif.'
_cod_original_cell_volume 5554.6(10)
_cod_database_code 7719338
_shelx_shelxl_version_number 2018/3
_shelx_space_group_comment
;
The symmetry employed for this shelxl refinement is uniquely defined
by the following loop, which should always be used as a source of
symmetry information in preference to the above space-group names.
They are only intended as comments.
;
_shelx_estimated_absorpt_t_min 0.853
_shelx_estimated_absorpt_t_max 0.877

loop_
_space_group_symop_operation_xyz
'x, y, z'
'-x, -y, z+1/2'
'-y+1/2, x+1/2, z+3/4'
'y+1/2, -x+1/2, z+1/4'
'-x+1/2, y+1/2, -z+3/4'
'x+1/2, -y+1/2, -z+1/4'
'y, x, -z'
'-y, -x, -z+1/2'

loop_
_atom_site_label
_atom_site_type_symbol
_atom_site_fract_x
_atom_site_fract_y
_atom_site_fract_z
_atom_site_U_iso_or_equiv
_atom_site_adp_type
_atom_site_occupancy
_atom_site_site_symmetry_order
_atom_site_calc_flag
_atom_site_refinement_flags_posn
_atom_site_refinement_flags_adp
_atom_site_refinement_flags_occupancy
_atom_site_disorder_assembly
_atom_site_disorder_group
Yb1 Yb 0.79304(6) 0.79304(6) 0.500000 0.0589(4) Uani 1 2 d S T P . .
O1 O 0.8034(9) 0.6269(8) 0.4760(3) 0.066(3) Uani 1 1 d . . . . .
O2 O 0.8327(8) 0.9159(9) 0.5432(3) 0.072(4) Uani 1 1 d . . . . .
O3 O 0.9269(11) 0.4571(12) 0.4913(5) 0.111(6) Uani 1 1 d . . . . .
O4 O 0.8359(13) 0.3461(14) 0.5245(6) 0.161(7) Uani 1 1 d . . . . .
O5 O 0.4985(12) 0.2356(10) 0.4778(4) 0.099(5) Uani 1 1 d . . . . .
O6 O 0.3949(12) 0.3568(10) 0.4527(4) 0.103(5) Uani 1 1 d . . . . .
O7 O 0.8434(15) 0.8952(14) 0.6376(5) 0.155(10) Uani 1 1 d D . . . .
O8 O 0.9739(16) 0.9769(17) 0.6106(5) 0.145(8) Uani 1 1 d D . . . .
N6A N 0.598(2) 1.2524(19) 0.6103(10) 0.152(13) Uani 0.494(14) 1 d D U P A 1
O9A O 0.532(3) 1.297(3) 0.5899(8) 0.126(11) Uani 0.494(14) 1 d D U P A 1
O10A O 0.588(3) 1.242(3) 0.6455(9) 0.183(12) Uani 0.494(14) 1 d D U P A 1
N6B N 0.677(3) 1.2900(17) 0.6038(11) 0.152(13) Uani 0.506(14) 1 d D U P A 2
O9B O 0.617(3) 1.336(2) 0.5821(9) 0.138(13) Uani 0.506(14) 1 d D U P A 2
O10B O 0.739(3) 1.332(3) 0.6260(11) 0.183(12) Uani 0.506(14) 1 d D U P A 2
N1 N 0.6653(9) 0.7734(11) 0.4452(4) 0.057(4) Uani 1 1 d . . . . .
N2 N 0.7241(12) 0.9644(11) 0.4756(4) 0.062(4) Uani 1 1 d . . . . .
N3 N 0.8448(15) 0.4167(12) 0.4986(6) 0.093(5) Uani 1 1 d . . . . .
N4 N 0.4806(16) 0.3285(14) 0.4662(5) 0.086(5) Uani 1 1 d . . . . .
N5 N 0.8807(19) 0.9594(16) 0.6159(6) 0.121(9) Uani 1 1 d D . . . .
C1 C 0.7329(14) 0.5570(14) 0.4710(4) 0.057(5) Uani 1 1 d . . . . .
C2 C 0.7426(15) 0.4519(16) 0.4835(5) 0.066(6) Uani 1 1 d . . . . .
C3 C 0.6639(14) 0.3783(13) 0.4816(5) 0.063(6) Uani 1 1 d . . . . .
H3 H 0.675977 0.308756 0.490588 0.075 Uiso 1 1 calc R U . . .
C4 C 0.5679(15) 0.4046(16) 0.4668(5) 0.069(5) Uani 1 1 d . . . . .
C5 C 0.5507(12) 0.5071(14) 0.4531(4) 0.055(5) Uani 1 1 d . . . . .
H5 H 0.484270 0.525611 0.442622 0.066 Uiso 1 1 calc R U . . .
C6 C 0.6304(15) 0.5802(14) 0.4549(5) 0.058(5) Uani 1 1 d . . . . .
C7 C 0.6112(13) 0.6881(15) 0.4389(4) 0.060(5) Uani 1 1 d . . . . .
H7 H 0.552939 0.694826 0.422284 0.072 Uiso 1 1 calc R U . . .
C8 C 0.6247(15) 0.8690(14) 0.4249(5) 0.072(5) Uani 1 1 d . . . . .
H8 H 0.552586 0.886261 0.434476 0.086 Uiso 1 1 calc R U . . .
C9 C 0.6197(14) 0.8576(14) 0.3808(5) 0.075(6) Uani 1 1 d . . . . .
H9A H 0.689744 0.836434 0.371074 0.090 Uiso 1 1 calc R U . . .
H9B H 0.568184 0.802087 0.373947 0.090 Uiso 1 1 calc R U . . .
C10 C 0.5865(14) 0.9632(16) 0.3630(5) 0.091(7) Uani 1 1 d . . . . .
H10A H 0.584975 0.955396 0.335395 0.109 Uiso 1 1 calc R U . . .
H10B H 0.514273 0.981319 0.371416 0.109 Uiso 1 1 calc R U . . .
C11 C 0.6610(18) 1.0524(15) 0.3733(5) 0.100(7) Uani 1 1 d . U . . .
H11A H 0.637246 1.118614 0.361227 0.120 Uiso 1 1 calc R U . . .
H11B H 0.732872 1.036102 0.364132 0.120 Uiso 1 1 calc R U . . .
C12 C 0.6634(16) 1.0672(13) 0.4162(5) 0.084(6) Uani 1 1 d . . . . .
H12A H 0.591983 1.085437 0.425410 0.101 Uiso 1 1 calc R U . . .
H12B H 0.712014 1.125369 0.422830 0.101 Uiso 1 1 calc R U . . .
C13 C 0.7013(15) 0.9627(13) 0.4346(4) 0.067(5) Uani 1 1 d . . . . .
H13 H 0.769782 0.945157 0.422115 0.080 Uiso 1 1 calc R U . . .
C14 C 0.6882(15) 1.0421(13) 0.4970(5) 0.076(5) Uani 1 1 d . . . . .
H14 H 0.645873 1.093931 0.484983 0.091 Uiso 1 1 calc R U . . .
C15 C 0.7067(11) 1.0562(10) 0.5363(3) 0.076(5) Uani 1 1 d DG . . . .
C16A C 0.6435(12) 1.1421(10) 0.5534(4) 0.106(9) Uani 0.494(14) 1 d DG . P A 1
H16A H 0.592896 1.179884 0.539071 0.127 Uiso 0.494(14) 1 calc R U P A 1
C17A C 0.6605(14) 1.1664(11) 0.5917(4) 0.105(8) Uani 0.494(14) 1 d DG U P A 1
C18A C 0.7396(15) 1.1100(11) 0.6121(4) 0.108(7) Uani 0.494(14) 1 d DG U P A 1
H18A H 0.754681 1.129017 0.637310 0.129 Uiso 0.494(14) 1 calc R U P A 1
C19A C 0.7953(11) 1.0264(10) 0.5952(4) 0.091(6) Uani 0.494(14) 1 d DG U P A 1
C16B C 0.6744(12) 1.1496(9) 0.5515(4) 0.106(9) Uani 0.506(14) 1 d DG . P A 2
H16B H 0.625019 1.191257 0.538054 0.127 Uiso 0.506(14) 1 calc R U P A 2
C17B C 0.7112(14) 1.1871(9) 0.5866(4) 0.105(8) Uani 0.506(14) 1 d DG U P A 2
C18B C 0.7816(14) 1.1262(11) 0.6073(4) 0.108(7) Uani 0.506(14) 1 d DG U P A 2
H18B H 0.802903 1.148424 0.631577 0.129 Uiso 0.506(14) 1 calc R U P A 2
C19B C 0.8215(11) 1.0306(11) 0.5921(4) 0.091(6) Uani 0.506(14) 1 d DG U P A 2
C20 C 0.7814(10) 0.9976(9) 0.5569(4) 0.067(5) Uani 1 1 d DG . . A .

loop_
_atom_site_aniso_label
_atom_site_aniso_U_11
_atom_site_aniso_U_22
_atom_site_aniso_U_33
_atom_site_aniso_U_23
_atom_site_aniso_U_13
_atom_site_aniso_U_12
Yb1 0.0711(4) 0.0711(4) 0.0344(6) 0.0009(5) -0.0009(5) 0.0156(6)
O1 0.069(7) 0.063(7) 0.064(9) -0.010(6) -0.017(7) 0.026(7)
O2 0.085(8) 0.091(8) 0.039(8) -0.011(7) -0.008(6) 0.006(6)
O3 0.088(10) 0.119(13) 0.127(17) 0.000(11) -0.019(11) 0.039(9)
O4 0.135(14) 0.146(15) 0.20(2) 0.065(14) -0.054(13) 0.007(10)
O5 0.116(10) 0.069(9) 0.112(13) -0.005(8) 0.003(9) 0.009(9)
O6 0.114(11) 0.101(11) 0.095(12) 0.003(9) -0.028(10) -0.016(10)
O7 0.23(2) 0.114(13) 0.125(18) 0.035(12) -0.076(15) -0.023(13)
O8 0.183(18) 0.180(18) 0.074(11) -0.027(12) -0.031(15) 0.006(16)
N6A 0.152(15) 0.151(14) 0.152(15) -0.002(9) -0.003(10) 0.018(9)
O9A 0.14(2) 0.120(19) 0.12(2) 0.001(19) -0.006(18) 0.036(19)
O10A 0.222(19) 0.169(18) 0.159(18) -0.014(14) -0.027(15) 0.048(14)
N6B 0.152(15) 0.151(14) 0.152(15) -0.002(9) -0.003(10) 0.018(9)
O9B 0.17(2) 0.103(19) 0.14(2) -0.026(17) -0.01(2) 0.003(19)
O10B 0.222(19) 0.169(18) 0.159(18) -0.014(14) -0.027(15) 0.048(14)
N1 0.061(8) 0.077(10) 0.034(9) -0.002(8) 0.011(6) 0.012(8)
N2 0.084(10) 0.071(9) 0.032(10) 0.019(8) -0.013(8) -0.009(9)
N3 0.127(15) 0.067(11) 0.085(14) 0.019(11) -0.009(16) 0.025(11)
N4 0.121(16) 0.082(13) 0.054(12) -0.006(9) -0.023(11) 0.030(12)
N5 0.18(2) 0.116(19) 0.067(18) -0.050(14) -0.06(2) 0.035(19)
C1 0.086(15) 0.064(12) 0.021(11) -0.023(9) -0.009(10) 0.026(11)
C2 0.083(14) 0.078(14) 0.036(13) -0.010(10) -0.015(9) 0.030(12)
C3 0.077(13) 0.059(11) 0.052(13) -0.008(9) -0.005(9) 0.024(11)
C4 0.077(14) 0.082(15) 0.049(13) -0.018(11) -0.001(11) 0.017(12)
C5 0.061(11) 0.072(12) 0.033(11) -0.014(9) -0.005(8) 0.015(11)
C6 0.081(13) 0.071(12) 0.024(12) 0.001(9) -0.010(9) 0.038(11)
C7 0.058(10) 0.100(15) 0.022(11) -0.015(11) -0.015(8) 0.010(10)
C8 0.084(12) 0.080(13) 0.051(15) 0.010(11) -0.003(11) 0.017(11)
C9 0.086(12) 0.105(14) 0.034(13) 0.006(11) -0.019(11) -0.003(11)
C10 0.110(16) 0.123(17) 0.038(14) 0.028(12) -0.014(11) 0.039(14)
C11 0.159(18) 0.083(12) 0.058(14) 0.006(11) -0.012(13) 0.007(13)
C12 0.129(17) 0.081(12) 0.041(13) 0.019(11) -0.007(11) 0.016(11)
C13 0.085(12) 0.089(12) 0.027(12) 0.014(9) 0.012(11) 0.032(12)
C14 0.113(14) 0.066(10) 0.048(14) -0.001(11) 0.006(14) 0.011(10)
C15 0.140(16) 0.070(11) 0.018(11) 0.009(9) -0.026(13) -0.005(13)
C16A 0.19(3) 0.044(10) 0.086(13) -0.001(11) -0.022(13) 0.031(14)
C17A 0.120(12) 0.100(10) 0.097(10) -0.009(8) -0.010(8) 0.019(8)
C18A 0.118(11) 0.107(9) 0.099(10) -0.015(7) -0.011(8) 0.023(8)
C19A 0.106(10) 0.085(8) 0.083(10) -0.007(8) -0.007(8) 0.007(7)
C16B 0.19(3) 0.044(10) 0.086(13) -0.001(11) -0.022(13) 0.031(14)
C17B 0.120(12) 0.100(10) 0.097(10) -0.009(8) -0.010(8) 0.019(8)
C18B 0.118(11) 0.107(9) 0.099(10) -0.015(7) -0.011(8) 0.023(8)
C19B 0.106(10) 0.085(8) 0.083(10) -0.007(8) -0.007(8) 0.007(7)
C20 0.086(12) 0.081(12) 0.033(12) -0.010(10) -0.010(11) 0.003(12)

loop_
_atom_type_symbol
_atom_type_description
_atom_type_scat_dispersion_real
_atom_type_scat_dispersion_imag
_atom_type_scat_source
C C 0.0033 0.0016 'International Tables Vol C Tables 4.2.6.8 and 6.1.1.4'
H H 0.0000 0.0000 'International Tables Vol C Tables 4.2.6.8 and 6.1.1.4'
N N 0.0061 0.0033 'International Tables Vol C Tables 4.2.6.8 and 6.1.1.4'
O O 0.0106 0.0060 'International Tables Vol C Tables 4.2.6.8 and 6.1.1.4'
Yb Yb -0.3850 5.5486 'International Tables Vol C Tables 4.2.6.8 and 6.1.1.4'

loop_
_geom_angle_atom_site_label_1
_geom_angle_atom_site_label_2
_geom_angle_atom_site_label_3
_geom_angle
_geom_angle_site_symmetry_1
_geom_angle_site_symmetry_3
_geom_angle_publ_flag
O2 Yb1 O2 99.3(6) . 7_556 ?
O2 Yb1 O1 152.3(4) . . ?
O2 Yb1 O1 84.7(4) 7_556 . ?
O2 Yb1 O1 84.7(4) . 7_556 ?
O2 Yb1 O1 152.3(4) 7_556 7_556 ?
O1 Yb1 O1 104.4(6) . 7_556 ?
O2 Yb1 N2 79.0(4) . 7_556 ?
O2 Yb1 N2 73.5(4) 7_556 7_556 ?
O1 Yb1 N2 76.0(4) . 7_556 ?
O1 Yb1 N2 133.8(4) 7_556 7_556 ?
O2 Yb1 N2 73.5(4) . . ?
O2 Yb1 N2 79.0(4) 7_556 . ?
O1 Yb1 N2 133.8(4) . . ?
O1 Yb1 N2 76.0(4) 7_556 . ?
N2 Yb1 N2 136.9(7) 7_556 . ?
O2 Yb1 N1 86.3(4) . 7_556 ?
O2 Yb1 N1 137.3(4) 7_556 7_556 ?
O1 Yb1 N1 73.0(4) . 7_556 ?
O1 Yb1 N1 70.0(4) 7_556 7_556 ?
N2 Yb1 N1 66.1(4) 7_556 7_556 ?
N2 Yb1 N1 141.7(4) . 7_556 ?
O2 Yb1 N1 137.3(4) . . ?
O2 Yb1 N1 86.3(4) 7_556 . ?
O1 Yb1 N1 70.0(4) . . ?
O1 Yb1 N1 73.0(4) 7_556 . ?
N2 Yb1 N1 141.7(4) 7_556 . ?
N2 Yb1 N1 66.1(4) . . ?
N1 Yb1 N1 117.6(6) 7_556 . ?
C1 O1 Yb1 131.0(10) . . ?
C20 O2 Yb1 133.5(9) . . ?
O9A N6A O10A 124(3) . . ?
O9A N6A C17A 115(3) . . ?
O10A N6A C17A 114(3) . . ?
O9B N6B O10B 126(3) . . ?
O9B N6B C17B 110(3) . . ?
O10B N6B C17B 117(3) . . ?
C7 N1 C8 114.0(14) . . ?
C7 N1 Yb1 123.3(11) . . ?
C8 N1 Yb1 120.5(11) . . ?
C14 N2 C13 120.5(14) . . ?
C14 N2 Yb1 124.4(11) . . ?
C13 N2 Yb1 113.4(10) . . ?
O3 N3 O4 122(2) . . ?
O3 N3 C2 124.0(18) . . ?
O4 N3 C2 113.4(17) . . ?
O6 N4 O5 123(2) . . ?
O6 N4 C4 118.5(17) . . ?
O5 N4 C4 118.0(18) . . ?
O7 N5 O8 127(2) . . ?
O7 N5 C19B 126(2) . . ?
O8 N5 C19B 107(2) . . ?
O7 N5 C19A 113(2) . . ?
O8 N5 C19A 120(2) . . ?
O1 C1 C2 123.6(17) . . ?
O1 C1 C6 123.0(16) . . ?
C2 C1 C6 113.2(17) . . ?
C3 C2 C1 124.5(16) . . ?
C3 C2 N3 116.9(17) . . ?
C1 C2 N3 118.6(18) . . ?
C4 C3 C2 120.1(17) . . ?
C4 C3 H3 120.0 . . ?
C2 C3 H3 120.0 . . ?
C3 C4 C5 119.9(18) . . ?
C3 C4 N4 121.1(19) . . ?
C5 C4 N4 119.0(17) . . ?
C6 C5 C4 119.5(15) . . ?
C6 C5 H5 120.2 . . ?
C4 C5 H5 120.2 . . ?
C5 C6 C1 122.8(15) . . ?
C5 C6 C7 118.6(15) . . ?
C1 C6 C7 118.7(18) . . ?
N1 C7 C6 127.3(16) . . ?
N1 C7 H7 116.3 . . ?
C6 C7 H7 116.3 . . ?
N1 C8 C13 107.0(14) . . ?
N1 C8 C9 114.8(14) . . ?
C13 C8 C9 108.2(15) . . ?
N1 C8 H8 108.9 . . ?
C13 C8 H8 108.9 . . ?
C9 C8 H8 108.9 . . ?
C10 C9 C8 110.0(15) . . ?
C10 C9 H9A 109.7 . . ?
C8 C9 H9A 109.7 . . ?
C10 C9 H9B 109.7 . . ?
C8 C9 H9B 109.7 . . ?
H9A C9 H9B 108.2 . . ?
C11 C10 C9 112.2(15) . . ?
C11 C10 H10A 109.2 . . ?
C9 C10 H10A 109.2 . . ?
C11 C10 H10B 109.2 . . ?
C9 C10 H10B 109.2 . . ?
H10A C10 H10B 107.9 . . ?
C10 C11 C12 110.1(18) . . ?
C10 C11 H11A 109.6 . . ?
C12 C11 H11A 109.6 . . ?
C10 C11 H11B 109.6 . . ?
C12 C11 H11B 109.6 . . ?
H11A C11 H11B 108.2 . . ?
C11 C12 C13 108.8(15) . . ?
C11 C12 H12A 109.9 . . ?
C13 C12 H12A 109.9 . . ?
C11 C12 H12B 109.9 . . ?
C13 C12 H12B 109.9 . . ?
H12A C12 H12B 108.3 . . ?
N2 C13 C12 117.5(14) . . ?
N2 C13 C8 110.2(13) . . ?
C12 C13 C8 111.1(15) . . ?
N2 C13 H13 105.7 . . ?
C12 C13 H13 105.7 . . ?
C8 C13 H13 105.7 . . ?
N2 C14 C15 126.8(16) . . ?
N2 C14 H14 116.6 . . ?
C15 C14 H14 116.6 . . ?
C16B C15 C20 116.8 . . ?
C16B C15 C14 116.7(11) . . ?
C20 C15 C14 123.6(12) . . ?
C20 C15 C16A 122.4 . . ?
C14 C15 C16A 113.9(12) . . ?
C17A C16A C15 118.3 . . ?
C17A C16A H16A 120.9 . . ?
C15 C16A H16A 120.9 . . ?
C16A C17A C18A 119.3 . . ?
C16A C17A N6A 120.2(18) . . ?
C18A C17A N6A 120.4(18) . . ?
C19A C18A C17A 120.5 . . ?
C19A C18A H18A 119.7 . . ?
C17A C18A H18A 119.7 . . ?
C18A C19A C20 122.9 . . ?
C18A C19A N5 123.6(11) . . ?
C20 C19A N5 113.5(11) . . ?
C15 C16B C17B 122.9 . . ?
C15 C16B H16B 118.5 . . ?
C17B C16B H16B 118.5 . . ?
C18B C17B C16B 119.5 . . ?
C18B C17B N6B 116.8(19) . . ?
C16B C17B N6B 123.7(19) . . ?
C17B C18B C19B 119.9 . . ?
C17B C18B H18B 120.1 . . ?
C19B C18B H18B 120.1 . . ?
C20 C19B C18B 117.6 . . ?
C20 C19B N5 121.4(12) . . ?
C18B C19B N5 119.3(12) . . ?
O2 C20 C15 123.6(11) . . ?
O2 C20 C19B 112.6(11) . . ?
C15 C20 C19B 123.1 . . ?
O2 C20 C19A 119.8(11) . . ?
C15 C20 C19A 116.5 . . ?

loop_
_geom_bond_atom_site_label_1
_geom_bond_atom_site_label_2
_geom_bond_distance
_geom_bond_site_symmetry_2
_geom_bond_publ_flag
Yb1 O2 2.225(11) . ?
Yb1 O2 2.225(11) 7_556 ?
Yb1 O1 2.254(10) . ?
Yb1 O1 2.254(10) 7_556 ?
Yb1 N2 2.471(13) 7_556 ?
Yb1 N2 2.471(13) . ?
Yb1 N1 2.525(13) 7_556 ?
Yb1 N1 2.525(13) . ?
O1 C1 1.257(18) . ?
O2 C20 1.302(14) . ?
O3 N3 1.177(18) . ?
O4 N3 1.28(2) . ?
O5 N4 1.255(17) . ?
O6 N4 1.228(19) . ?
O7 N5 1.205(19) . ?
O8 N5 1.20(2) . ?
N6A O9A 1.23(2) . ?
N6A O10A 1.26(2) . ?
N6A C17A 1.485(19) . ?
N6B O9B 1.22(2) . ?
N6B O10B 1.22(2) . ?
N6B C17B 1.488(19) . ?
N1 C7 1.285(18) . ?
N1 C8 1.487(19) . ?
N2 C14 1.313(19) . ?
N2 C13 1.478(19) . ?
N3 C2 1.46(2) . ?
N4 C4 1.45(2) . ?
N5 C19B 1.434(16) . ?
N5 C19A 1.545(16) . ?
C1 C2 1.40(2) . ?
C1 C6 1.44(2) . ?
C2 C3 1.35(2) . ?
C3 C4 1.35(2) . ?
C3 H3 0.9400 . ?
C4 C5 1.39(2) . ?
C5 C6 1.36(2) . ?
C5 H5 0.9400 . ?
C6 C7 1.49(2) . ?
C7 H7 0.9400 . ?
C8 C13 1.56(2) . ?
C8 C9 1.57(2) . ?
C8 H8 0.9900 . ?
C9 C10 1.52(2) . ?
C9 H9A 0.9800 . ?
C9 H9B 0.9800 . ?
C10 C11 1.50(2) . ?
C10 H10A 0.9800 . ?
C10 H10B 0.9800 . ?
C11 C12 1.52(2) . ?
C11 H11A 0.9800 . ?
C11 H11B 0.9800 . ?
C12 C13 1.54(2) . ?
C12 H12A 0.9800 . ?
C12 H12B 0.9800 . ?
C13 H13 0.9900 . ?
C14 C15 1.42(2) . ?
C14 H14 0.9400 . ?
C15 C16B 1.351(6) . ?
C15 C20 1.395(7) . ?
C15 C16A 1.467(7) . ?
C16A C17A 1.403(7) . ?
C16A H16A 0.9400 . ?
C17A C18A 1.416(7) . ?
C18A C19A 1.394(7) . ?
C18A H18A 0.9400 . ?
C19A C20 1.411(7) . ?
C16B C17B 1.404(7) . ?
C16B H16B 0.9400 . ?
C17B C18B 1.377(7) . ?
C18B C19B 1.406(7) . ?
C18B H18B 0.9400 . ?
C19B C20 1.403(7) . ?

loop_
_geom_torsion_atom_site_label_1
_geom_torsion_atom_site_label_2
_geom_torsion_atom_site_label_3
_geom_torsion_atom_site_label_4
_geom_torsion
_geom_torsion_site_symmetry_1
_geom_torsion_site_symmetry_2
_geom_torsion_site_symmetry_3
_geom_torsion_site_symmetry_4
_geom_torsion_publ_flag
Yb1 O1 C1 C2 -129.2(14) . . . . ?
Yb1 O1 C1 C6 45(2) . . . . ?
O1 C1 C2 C3 173.6(16) . . . . ?
C6 C1 C2 C3 -1(3) . . . . ?
O1 C1 C2 N3 -8(3) . . . . ?
C6 C1 C2 N3 176.8(16) . . . . ?
O3 N3 C2 C3 155(2) . . . . ?
O4 N3 C2 C3 -34(3) . . . . ?
O3 N3 C2 C1 -24(3) . . . . ?
O4 N3 C2 C1 148.0(18) . . . . ?
C1 C2 C3 C4 0(3) . . . . ?
N3 C2 C3 C4 -178.1(17) . . . . ?
C2 C3 C4 C5 1(3) . . . . ?
C2 C3 C4 N4 -177.0(16) . . . . ?
O6 N4 C4 C3 179.4(17) . . . . ?
O5 N4 C4 C3 -4(3) . . . . ?
O6 N4 C4 C5 2(3) . . . . ?
O5 N4 C4 C5 178.1(16) . . . . ?
C3 C4 C5 C6 0(2) . . . . ?
N4 C4 C5 C6 177.5(15) . . . . ?
C4 C5 C6 C1 -1(3) . . . . ?
C4 C5 C6 C7 178.1(14) . . . . ?
O1 C1 C6 C5 -173.2(15) . . . . ?
C2 C1 C6 C5 2(2) . . . . ?
O1 C1 C6 C7 8(2) . . . . ?
C2 C1 C6 C7 -177.2(14) . . . . ?
C8 N1 C7 C6 -179.7(15) . . . . ?
Yb1 N1 C7 C6 -16(2) . . . . ?
C5 C6 C7 N1 163.0(16) . . . . ?
C1 C6 C7 N1 -18(2) . . . . ?
C7 N1 C8 C13 -178.0(14) . . . . ?
Yb1 N1 C8 C13 18.2(17) . . . . ?
C7 N1 C8 C9 -57.9(19) . . . . ?
Yb1 N1 C8 C9 138.4(12) . . . . ?
N1 C8 C9 C10 -175.0(15) . . . . ?
C13 C8 C9 C10 -55.6(18) . . . . ?
C8 C9 C10 C11 58(2) . . . . ?
C9 C10 C11 C12 -60(2) . . . . ?
C10 C11 C12 C13 60(2) . . . . ?
C14 N2 C13 C12 17(3) . . . . ?
Yb1 N2 C13 C12 -177.0(13) . . . . ?
C14 N2 C13 C8 -111.8(17) . . . . ?
Yb1 N2 C13 C8 54.3(16) . . . . ?
C11 C12 C13 N2 171.4(17) . . . . ?
C11 C12 C13 C8 -60(2) . . . . ?
N1 C8 C13 N2 -45.5(18) . . . . ?
C9 C8 C13 N2 -169.8(13) . . . . ?
N1 C8 C13 C12 -177.6(13) . . . . ?
C9 C8 C13 C12 58.1(18) . . . . ?
C13 N2 C14 C15 -177.7(16) . . . . ?
Yb1 N2 C14 C15 18(3) . . . . ?
N2 C14 C15 C16B 171.2(15) . . . . ?
N2 C14 C15 C20 11(2) . . . . ?
N2 C14 C15 C16A -171.6(16) . . . . ?
C20 C15 C16A C17A 0.9 . . . . ?
C14 C15 C16A C17A -176.4(13) . . . . ?
C15 C16A C17A C18A 1.8 . . . . ?
C15 C16A C17A N6A -179.7(4) . . . . ?
O9A N6A C17A C16A 1(3) . . . . ?
O10A N6A C17A C16A 154(3) . . . . ?
O9A N6A C17A C18A 179(3) . . . . ?
O10A N6A C17A C18A -27(3) . . . . ?
C16A C17A C18A C19A -4.2 . . . . ?
N6A C17A C18A C19A 177.4(4) . . . . ?
C17A C18A C19A C20 3.9 . . . . ?
C17A C18A C19A N5 -178.5(17) . . . . ?
O7 N5 C19A C18A 76(2) . . . . ?
O8 N5 C19A C18A -101(2) . . . . ?
O7 N5 C19A C20 -106(2) . . . . ?
O8 N5 C19A C20 77(2) . . . . ?
C20 C15 C16B C17B -1.1 . . . . ?
C14 C15 C16B C17B -162.5(14) . . . . ?
C15 C16B C17B C18B -1.6 . . . . ?
C15 C16B C17B N6B 179.7(4) . . . . ?
O9B N6B C17B C18B 179(2) . . . . ?
O10B N6B C17B C18B 27(3) . . . . ?
O9B N6B C17B C16B -2(2) . . . . ?
O10B N6B C17B C16B -154(3) . . . . ?
C16B C17B C18B C19B 4.3 . . . . ?
N6B C17B C18B C19B -176.8(4) . . . . ?
C17B C18B C19B C20 -4.3 . . . . ?
C17B C18B C19B N5 -170.0(17) . . . . ?
O7 N5 C19B C20 -83(3) . . . . ?
O8 N5 C19B C20 98(2) . . . . ?
O7 N5 C19B C18B 82(3) . . . . ?
O8 N5 C19B C18B -97(2) . . . . ?
Yb1 O2 C20 C15 -30.0(17) . . . . ?
Yb1 O2 C20 C19B 159.7(9) . . . . ?
Yb1 O2 C20 C19A 145.8(9) . . . . ?
C16B C15 C20 O2 -168.3(13) . . . . ?
C14 C15 C20 O2 -8.3(16) . . . . ?
C16A C15 C20 O2 174.7(13) . . . . ?
C16B C15 C20 C19B 1.0 . . . . ?
C14 C15 C20 C19B 161.0(15) . . . . ?
C14 C15 C20 C19A 175.7(15) . . . . ?
C16A C15 C20 C19A -1.3 . . . . ?
C18B C19B C20 O2 172.0(12) . . . . ?
N5 C19B C20 O2 -22.5(18) . . . . ?
C18B C19B C20 C15 1.7 . . . . ?
N5 C19B C20 C15 167.1(18) . . . . ?
C18A C19A C20 O2 -177.2(12) . . . . ?
N5 C19A C20 O2 4.9(16) . . . . ?
C18A C19A C20 C15 -1.1 . . . . ?
N5 C19A C20 C15 -178.9(15) . . . . ?
